data_4506149
loop_
_publ_author_name
'Lauw, Yansen'
'R\"uther, Thomas'
'Horne, Michael D.'
'Wallwork, Kia S.'
'Skelton, Brian W.'
'Madsen, Ian C.'
'Rodopoulos, Theo'

_publ_section_title
;
 Structural Studies on the Basic Ionic Liquid
 1-Ethyl-1,4-diazabicyclo[2.2.2]octanium Bis(trifluoromethylsulfonyl)imide
 and Its Bromide Precursor
;
_journal_issue 6
_journal_name_full 'Crystal Growth &amp; Design'
_journal_page_first 2803
_journal_paper_doi 10.1021/cg201592u
_journal_volume 12
_journal_year 2012
_chemical_absolute_configuration ad
_chemical_formula_moiety 'C8 H17 N2, Br'
_chemical_formula_sum 'C8 H17 Br N2'
_chemical_formula_weight 221.15
_chemical_name_systematic
;
 ?
;
_space_group_IT_number 4
_symmetry_cell_setting monoclinic
_symmetry_space_group_name_Hall 'P 2yb'
_symmetry_space_group_name_H-M 'P 1 21 1'
_atom_sites_solution_hydrogens geom
_atom_sites_solution_primary direct
_atom_sites_solution_secondary difmap
_audit_creation_date 2009-08-18T11:57:17-00:00
_audit_creation_method 'WinGX routine CIF_UPDATE'
_cell_angle_alpha 90
_cell_angle_beta 109.688(5)
_cell_angle_gamma 90
_cell_formula_units_Z 2
_cell_length_a 6.7367(3)
_cell_length_b 11.1967(4)
_cell_length_c 6.7849(3)
_cell_measurement_reflns_used 6012
_cell_measurement_temperature 100(2)
_cell_measurement_theta_max 37.2507
_cell_measurement_theta_min 3.6322
_cell_volume 481.86(4)
_computing_cell_refinement
;
        CrysAlis RED, Oxford Diffraction Ltd.,
        Version 1.171.32.29 (release 10-06-2008 CrysAlis171 .NET)
        (compiled Jun 10 2008,16:49:55)
;
_computing_data_collection
;
        CrysAlis CCD, Oxford Diffraction Ltd.,
        Version 1.171.32.29 (release 10-06-2008 CrysAlis171 .NET)
        (compiled Jun 10 2008,16:49:55)
;
_computing_data_reduction
;
        CrysAlis RED, Oxford Diffraction Ltd.,
        Version 1.171.32.29 (release 10-06-2008 CrysAlis171 .NET)
        (compiled Jun 10 2008,16:49:55)
;
_computing_molecular_graphics 'OrtepII (Johnson, C. K. (1976)'
_computing_publication_material 'WinGX Farrugia, L. J. (1999)'
_computing_structure_refinement 'SHELXL-97 (Sheldrick, 2008)'
_diffrn_ambient_temperature 100(2)
_diffrn_detector_area_resol_mean 16.0009
_diffrn_measured_fraction_theta_full 0.992
_diffrn_measured_fraction_theta_max 0.965
_diffrn_measurement_device_type 'Oxford Diffraction Xcalibur, Sapphire3'
_diffrn_measurement_method '\w scans'
_diffrn_orient_matrix_UB_11 -0.0809245653
_diffrn_orient_matrix_UB_12 -0.0107980114
_diffrn_orient_matrix_UB_13 0.0429923512
_diffrn_orient_matrix_UB_21 0.0589878156
_diffrn_orient_matrix_UB_22 0.0311764372
_diffrn_orient_matrix_UB_23 0.0923314851
_diffrn_orient_matrix_UB_31 -0.0500929931
_diffrn_orient_matrix_UB_32 0.0540716127
_diffrn_orient_matrix_UB_33 -0.0445207081
_diffrn_radiation_monochromator graphite
_diffrn_radiation_type MoK\a
_diffrn_radiation_wavelength 0.71073
_diffrn_reflns_av_R_equivalents 0.0551
_diffrn_reflns_av_unetI/netI 0.1049
_diffrn_reflns_limit_h_max 11
_diffrn_reflns_limit_h_min -11
_diffrn_reflns_limit_k_max 18
_diffrn_reflns_limit_k_min -18
_diffrn_reflns_limit_l_max 11
_diffrn_reflns_limit_l_min -11
_diffrn_reflns_number 17208
_diffrn_reflns_theta_full 37
_diffrn_reflns_theta_max 37.45
_diffrn_reflns_theta_min 3.64
_exptl_absorpt_coefficient_mu 4.209
_exptl_absorpt_correction_T_max 0.883
_exptl_absorpt_correction_T_min 0.672
_exptl_absorpt_correction_type analytical
_exptl_absorpt_process_details
;
CrysAlis RED, Oxford Diffraction Ltd.,
Version 1.171.32.29 (release 10-06-2008 CrysAlis171 .NET)
(compiled Jun 10 2008,16:49:55)
Analytical numeric absorption correction using a multifaceted crystal
    model based on expressions derived by R.C. Clark & J.S. Reid.
(Clark, R. C. & Reid, J. S. (1995). Acta Cryst. A51, 887-897)
;
_exptl_crystal_colour colourless
_exptl_crystal_density_diffrn 1.524
_exptl_crystal_density_method 'not measured'
_exptl_crystal_description needle
_exptl_crystal_F_000 228
_exptl_crystal_size_max 0.64
_exptl_crystal_size_mid 0.08
_exptl_crystal_size_min 0.03
_refine_diff_density_max 1.984
_refine_diff_density_min -0.633
_refine_diff_density_rms 0.085
_refine_ls_abs_structure_details 'Flack H D (1983), Acta Cryst. A39, 876-881'
_refine_ls_abs_structure_Flack 0.019(7)
_refine_ls_extinction_method none
_refine_ls_goodness_of_fit_ref 0.759
_refine_ls_hydrogen_treatment constr
_refine_ls_matrix_type full
_refine_ls_number_parameters 101
_refine_ls_number_reflns 4834
_refine_ls_number_restraints 1
_refine_ls_restrained_S_all 0.759
_refine_ls_R_factor_all 0.0567
_refine_ls_R_factor_gt 0.0316
_refine_ls_shift/su_max 0.001
_refine_ls_shift/su_mean 0
_refine_ls_structure_factor_coef Fsqd
_refine_ls_weighting_details 'calc w=1/[\s^2^(Fo^2^)+(0.0168P)^2^] where P=(Fo^2^+2Fc^2^)/3'
_refine_ls_weighting_scheme calc
_refine_ls_wR_factor_gt 0.0424
_refine_ls_wR_factor_ref 0.0443
_reflns_number_gt 3314
_reflns_number_total 4834
_reflns_threshold_expression I>2\s(I)
_cod_data_source_file cg201592u_si_002.cif
_cod_data_source_block c2dabr
_cod_original_cell_volume 481.86(3)
_cod_database_code 4506149

loop_
_symmetry_equiv_pos_as_xyz
'x, y, z'
'-x, y+1/2, -z'

loop_
_atom_site_label
_atom_site_type_symbol
_atom_site_fract_x
_atom_site_fract_y
_atom_site_fract_z
_atom_site_U_iso_or_equiv
_atom_site_adp_type
_atom_site_occupancy
_atom_site_symmetry_multiplicity
_atom_site_calc_flag
_atom_site_refinement_flags
Br1 Br 0.61688(2) 0.802820(19) 0.35069(2) 0.01736(4) Uani 1 1 d .
N1 N 0.8660(2) 0.14607(12) 0.2279(2) 0.0119(3) Uani 1 1 d .
N2 N 1.0282(3) 0.01530(12) 0.0098(2) 0.0170(3) Uani 1 1 d .
C11 C 0.6953(3) 0.08513(15) 0.0540(3) 0.0147(4) Uani 1 1 d .
H11A H 0.5873 0.1439 -0.0231 0.018 Uiso 1 1 calc R
H11B H 0.6261 0.023 0.1121 0.018 Uiso 1 1 calc R
C12 C 0.7990(3) 0.02780(17) -0.0945(3) 0.0196(4) Uani 1 1 d .
H12A H 0.7361 -0.0518 -0.1393 0.024 Uiso 1 1 calc R
H12B H 0.7711 0.0781 -0.221 0.024 Uiso 1 1 calc R
C13 C 0.7772(3) 0.22218(16) 0.3619(3) 0.0165(4) Uani 1 1 d .
H13A H 0.8934 0.2445 0.491 0.02 Uiso 1 1 calc R
H13B H 0.675 0.1738 0.404 0.02 Uiso 1 1 calc R
C14 C 0.6687(3) 0.33487(14) 0.2566(3) 0.0193(4) Uani 1 1 d .
H14A H 0.7726 0.3884 0.2311 0.029 Uiso 1 1 calc R
H14B H 0.6029 0.3749 0.3474 0.029 Uiso 1 1 calc R
H14C H 0.5603 0.3144 0.1231 0.029 Uiso 1 1 calc R
C21 C 0.9974(3) 0.22041(15) 0.1317(3) 0.0151(4) Uani 1 1 d .
H21A H 1.0946 0.2725 0.2393 0.018 Uiso 1 1 calc R
H21B H 0.9049 0.2716 0.019 0.018 Uiso 1 1 calc R
C22 C 1.1229(3) 0.13514(17) 0.0422(3) 0.0188(4) Uani 1 1 d .
H22A H 1.1265 0.1668 -0.0928 0.023 Uiso 1 1 calc R
H22B H 1.2699 0.13 0.1398 0.023 Uiso 1 1 calc R
C31 C 1.0065(3) 0.05172(15) 0.3630(3) 0.0149(4) Uani 1 1 d .
H31A H 0.9319 0.0099 0.4462 0.018 Uiso 1 1 calc R
H31B H 1.1355 0.0888 0.4608 0.018 Uiso 1 1 calc R
C32 C 1.0651(3) -0.03772(15) 0.2183(3) 0.0171(4) Uani 1 1 d .
H32A H 1.2154 -0.0602 0.2814 0.02 Uiso 1 1 calc R
H32B H 0.9792 -0.111 0.2039 0.02 Uiso 1 1 calc R

loop_
_atom_site_aniso_label
_atom_site_aniso_U_11
_atom_site_aniso_U_22
_atom_site_aniso_U_33
_atom_site_aniso_U_23
_atom_site_aniso_U_13
_atom_site_aniso_U_12
Br1 0.01614(7) 0.02006(7) 0.01509(7) 0.00201(15) 0.00423(5) 0.00042(16)
N1 0.0119(7) 0.0122(7) 0.0119(7) 0.0005(6) 0.0044(6) 0.0016(6)
N2 0.0175(8) 0.0167(8) 0.0189(8) -0.0021(7) 0.0088(7) 0.0008(7)
C11 0.0125(9) 0.0156(8) 0.0138(9) 0.0010(7) 0.0015(7) -0.0020(7)
C12 0.0206(10) 0.0213(10) 0.0157(9) -0.0041(8) 0.0046(8) -0.0001(8)
C13 0.0177(10) 0.0218(9) 0.0118(9) -0.0004(7) 0.0072(7) 0.0031(8)
C14 0.0253(10) 0.0187(11) 0.0167(8) -0.0013(6) 0.0106(8) 0.0073(7)
C21 0.0163(9) 0.0139(8) 0.0158(9) 0.0036(7) 0.0063(7) -0.0016(7)
C22 0.0189(10) 0.0211(10) 0.0202(10) 0.0022(8) 0.0117(8) 0.0001(8)
C31 0.0140(9) 0.0162(8) 0.0139(9) 0.0046(7) 0.0039(7) 0.0018(7)
C32 0.0189(9) 0.0140(8) 0.0203(9) 0.0013(7) 0.0093(8) 0.0037(7)

loop_
_atom_type_symbol
_atom_type_description
_atom_type_scat_dispersion_real
_atom_type_scat_dispersion_imag
_atom_type_scat_source
C C 0.0033 0.0016 'International Tables Vol C Tables 4.2.6.8 and 6.1.1.4'
H H 0 0 'International Tables Vol C Tables 4.2.6.8 and 6.1.1.4'
N N 0.0061 0.0033 'International Tables Vol C Tables 4.2.6.8 and 6.1.1.4'
Br Br -0.2901 2.4595 'International Tables Vol C Tables 4.2.6.8 and 6.1.1.4'

loop_
_geom_angle_atom_site_label_1
_geom_angle_atom_site_label_2
_geom_angle_atom_site_label_3
_geom_angle
C11 N1 C31 108.46(12)
C11 N1 C13 112.04(13)
C31 N1 C13 108.92(13)
C11 N1 C21 108.34(13)
C31 N1 C21 108.02(13)
C13 N1 C21 110.95(13)
C22 N2 C12 108.50(13)
C22 N2 C32 107.41(14)
C12 N2 C32 108.06(15)
N1 C11 C12 107.79(14)
N1 C11 H11A 110.1
C12 C11 H11A 110.1
N1 C11 H11B 110.1
C12 C11 H11B 110.1
H11A C11 H11B 108.5
N2 C12 C11 110.91(14)
N2 C12 H12A 109.5
C11 C12 H12A 109.5
N2 C12 H12B 109.5
C11 C12 H12B 109.5
H12A C12 H12B 108
N1 C13 C14 114.39(14)
N1 C13 H13A 108.7
C14 C13 H13A 108.7
N1 C13 H13B 108.7
C14 C13 H13B 108.7
H13A C13 H13B 107.6
C13 C14 H14A 109.5
C13 C14 H14B 109.5
H14A C14 H14B 109.5
C13 C14 H14C 109.5
H14A C14 H14C 109.5
H14B C14 H14C 109.5
N1 C21 C22 108.03(14)
N1 C21 H21A 110.1
C22 C21 H21A 110.1
N1 C21 H21B 110.1
C22 C21 H21B 110.1
H21A C21 H21B 108.4
N2 C22 C21 111.02(15)
N2 C22 H22A 109.4
C21 C22 H22A 109.4
N2 C22 H22B 109.4
C21 C22 H22B 109.4
H22A C22 H22B 108
N1 C31 C32 108.10(13)
N1 C31 H31A 110.1
C32 C31 H31A 110.1
N1 C31 H31B 110.1
C32 C31 H31B 110.1
H31A C31 H31B 108.4
N2 C32 C31 110.61(13)
N2 C32 H32A 109.5
C31 C32 H32A 109.5
N2 C32 H32B 109.5
C31 C32 H32B 109.5
H32A C32 H32B 108.1

loop_
_geom_bond_atom_site_label_1
_geom_bond_atom_site_label_2
_geom_bond_distance
N1 C11 1.505(2)
N1 C31 1.506(2)
N1 C13 1.509(2)
N1 C21 1.514(2)
N2 C22 1.470(2)
N2 C12 1.472(2)
N2 C32 1.476(2)
C11 C12 1.546(3)
C11 H11A 0.99
C11 H11B 0.99
C12 H12A 0.99
C12 H12B 0.99
C13 C14 1.512(2)
C13 H13A 0.99
C13 H13B 0.99
C14 H14A 0.98
C14 H14B 0.98
C14 H14C 0.98
C21 C22 1.530(3)
C21 H21A 0.99
C21 H21B 0.99
C22 H22A 0.99
C22 H22B 0.99
C31 C32 1.544(2)
C31 H31A 0.99
C31 H31B 0.99
C32 H32A 0.99
C32 H32B 0.99
